data_7055799
loop_
_publ_author_name
'Martins, Nuno M. R.'
'Mahmudov, Kamran T.'
'Guedes da Silva, M. F\'atima C.'
'Martins, Lu\'isa M. D. R. S.'
'Pombeiro, Armando J. L.'

_publ_section_title
;
 Copper(ii) and iron(iii) complexes with arylhydrazone of ethyl
 2-cyanoacetate or formazan ligands as catalysts for oxidation of alcohols
;
_journal_issue 12
_journal_name_full 'New J. Chem.'
_journal_page_first 10071
_journal_paper_doi 10.1039/C6NJ02161A
_journal_volume 40
_journal_year 2016
_chemical_formula_moiety 'C26 H26 Cu2 N6 O12'
_chemical_formula_sum 'C26 H26 Cu2 N6 O12'
_chemical_formula_weight 741.61
_space_group_crystal_system triclinic
_space_group_IT_number 2
_space_group_name_Hall '-P 1'
_space_group_name_H-M_alt 'P -1'
_symmetry_space_group_name_Hall '-P 1'
_symmetry_space_group_name_H-M 'P -1'
_atom_sites_solution_hydrogens mixed
_audit_creation_method SHELXL-2014/7
_audit_update_record
;
2015-07-14 deposited with the CCDC.
2016-10-04 downloaded from the CCDC.
;
_cell_angle_alpha 102.312(2)
_cell_angle_beta 108.492(3)
_cell_angle_gamma 102.900(3)
_cell_formula_units_Z 1
_cell_length_a 7.5555(2)
_cell_length_b 9.9153(3)
_cell_length_c 11.7151(3)
_cell_measurement_reflns_used 9672
_cell_measurement_temperature 296(2)
_cell_measurement_theta_max 25.90
_cell_measurement_theta_min 2.45
_cell_volume 772.07(4)
_computing_cell_refinement 'Bruker SAINT'
_computing_data_collection 'Bruker APEX2'
_computing_data_reduction 'Bruker SAINT'
_computing_publication_material 'WinGX publication routines (Farrugia, 1999)'
_computing_structure_refinement 'SHELXL-2014/7 (Sheldrick, 2014)'
_computing_structure_solution 'SIR97 (Giacovazzo et al, 1997)'
_diffrn_ambient_temperature 296(2)
_diffrn_measured_fraction_theta_full 0.994
_diffrn_measured_fraction_theta_max 0.991
_diffrn_measurement_device_type 'Bruker APEX-II CCD'
_diffrn_measurement_method '\f and \w scans'
_diffrn_radiation_monochromator graphite
_diffrn_radiation_source 'sealed tube'
_diffrn_radiation_type MoK\a
_diffrn_radiation_wavelength 0.71073
_diffrn_reflns_av_R_equivalents 0.0366
_diffrn_reflns_av_unetI/netI 0.0247
_diffrn_reflns_Laue_measured_fraction_full 0.994
_diffrn_reflns_Laue_measured_fraction_max 0.991
_diffrn_reflns_limit_h_max 9
_diffrn_reflns_limit_h_min -9
_diffrn_reflns_limit_k_max 12
_diffrn_reflns_limit_k_min -12
_diffrn_reflns_limit_l_max 14
_diffrn_reflns_limit_l_min -14
_diffrn_reflns_number 18719
_diffrn_reflns_point_group_measured_fraction_full 0.994
_diffrn_reflns_point_group_measured_fraction_max 0.991
_diffrn_reflns_theta_full 25.242
_diffrn_reflns_theta_max 25.975
_diffrn_reflns_theta_min 2.214
_exptl_absorpt_coefficient_mu 1.448
_exptl_absorpt_correction_T_max 0.899
_exptl_absorpt_correction_T_min 0.888
_exptl_absorpt_correction_type multi-scan
_exptl_absorpt_process_details sadabs
_exptl_crystal_colour 'dark blue'
_exptl_crystal_density_diffrn 1.595
_exptl_crystal_description prism
_exptl_crystal_F_000 378
_exptl_crystal_size_max 0.230
_exptl_crystal_size_mid 0.120
_exptl_crystal_size_min 0.100
_refine_diff_density_max 0.588
_refine_diff_density_min -0.267
_refine_diff_density_rms 0.108
_refine_ls_extinction_method none
_refine_ls_goodness_of_fit_ref 1.122
_refine_ls_hydrogen_treatment mixed
_refine_ls_matrix_type full
_refine_ls_number_parameters 214
_refine_ls_number_reflns 3008
_refine_ls_number_restraints 2
_refine_ls_restrained_S_all 1.122
_refine_ls_R_factor_all 0.0453
_refine_ls_R_factor_gt 0.0349
_refine_ls_shift/su_max 0.000
_refine_ls_shift/su_mean 0.000
_refine_ls_structure_factor_coef Fsqd
_refine_ls_weighting_details 'w=1/[\s^2^(Fo^2^)+(0.0492P)^2^+0.4383P] where P=(Fo^2^+2Fc^2^)/3'
_refine_ls_weighting_scheme calc
_refine_ls_wR_factor_gt 0.0883
_refine_ls_wR_factor_ref 0.0936
_reflns_Friedel_coverage 0.000
_reflns_number_gt 2539
_reflns_number_total 3008
_reflns_threshold_expression 'I > 2\s(I)'
_cod_data_source_file c6nj02161a2.cif
_cod_data_source_block Compound1
_cod_depositor_comments 'Adding full bibliography for 7055799--7055802.cif.'
_cod_database_code 7055799
_shelx_shelxl_version_number 2014/7
_shelx_space_group_comment
;
The symmetry employed for this shelxl refinement is uniquely defined
by the following loop, which should always be used as a source of
symmetry information in preference to the above space-group names.
They are only intended as comments.
;
_shelx_estimated_absorpt_t_min 0.732
_shelx_estimated_absorpt_t_max 0.869

loop_
_space_group_symop_operation_xyz
'x, y, z'
'-x, -y, -z'

loop_
_atom_site_label
_atom_site_type_symbol
_atom_site_fract_x
_atom_site_fract_y
_atom_site_fract_z
_atom_site_U_iso_or_equiv
_atom_site_adp_type
_atom_site_occupancy
_atom_site_site_symmetry_order
_atom_site_calc_flag
_atom_site_refinement_flags_posn
_atom_site_refinement_flags_adp
Cu1 Cu 0.99055(4) 0.01760(4) 0.62738(3) 0.02969(13) Uani 1 1 d . .
O1 O 0.8378(3) -0.0945(2) 0.45320(16) 0.0349(5) Uani 1 1 d . .
O2 O 1.1301(3) 0.1391(2) 0.79893(16) 0.0323(4) Uani 1 1 d . .
O3 O 1.1686(3) 0.2199(2) 1.00030(16) 0.0334(4) Uani 1 1 d . .
O4 O 0.2321(3) -0.4075(2) 0.07866(17) 0.0401(5) Uani 1 1 d . .
O5 O -0.0024(3) -0.4490(3) 0.15557(19) 0.0455(5) Uani 1 1 d D .
O6 O 1.1059(3) -0.1689(3) 0.68158(19) 0.0454(5) Uani 1 1 d D .
N1 N 0.7475(3) -0.0437(2) 0.64973(19) 0.0259(5) Uani 1 1 d . .
N2 N 0.7112(3) -0.0155(2) 0.75068(19) 0.0259(5) Uani 1 1 d . .
N3 N 0.7594(4) 0.1129(3) 1.0522(2) 0.0466(7) Uani 1 1 d . .
C1 C 0.6478(4) -0.1563(3) 0.4311(2) 0.0261(5) Uani 1 1 d . .
C2 C 0.5110(4) -0.2401(3) 0.3128(2) 0.0287(6) Uani 1 1 d . .
H2 H 0.5478 -0.2545 0.2437 0.034 Uiso 1 1 calc R U
C3 C 0.3181(4) -0.3030(3) 0.2972(2) 0.0277(5) Uani 1 1 d . .
C4 C 0.2609(4) -0.2805(3) 0.4000(2) 0.0315(6) Uani 1 1 d . .
H4 H 0.1309 -0.3225 0.3884 0.038 Uiso 1 1 calc R U
C5 C 0.3976(4) -0.1956(3) 0.5198(2) 0.0311(6) Uani 1 1 d . .
H5 H 0.3599 -0.1805 0.5886 0.037 Uiso 1 1 calc R U
C6 C 0.5905(4) -0.1338(3) 0.5354(2) 0.0253(5) Uani 1 1 d . .
C7 C 0.1761(4) -0.3919(3) 0.1679(2) 0.0289(6) Uani 1 1 d . .
C8 C 0.8572(4) 0.0719(3) 0.8597(2) 0.0263(5) Uani 1 1 d . .
C9 C 0.8012(4) 0.0944(3) 0.9668(2) 0.0317(6) Uani 1 1 d . .
C10 C 1.0575(4) 0.1437(3) 0.8809(2) 0.0279(6) Uani 1 1 d . .
C11 C 1.3763(4) 0.2890(4) 1.0292(3) 0.0425(7) Uani 1 1 d . .
H11A H 1.3919 0.3682 0.9931 0.051 Uiso 1 1 calc R U
H11B H 1.4314 0.2190 0.9939 0.051 Uiso 1 1 calc R U
C12 C 1.4792(5) 0.3454(4) 1.1702(3) 0.0546(9) Uani 1 1 d . .
H12A H 1.6166 0.3916 1.1922 0.082 Uiso 1 1 calc R U
H12B H 1.4237 0.4146 1.2041 0.082 Uiso 1 1 calc R U
H12C H 1.4631 0.2661 1.2048 0.082 Uiso 1 1 calc R U
C13 C 0.9771(7) -0.3129(4) 0.6372(4) 0.0749(12) Uani 1 1 d . .
H13A H 1.0480 -0.3754 0.6681 0.112 Uiso 1 1 calc R U
H13B H 0.8721 -0.3158 0.6670 0.112 Uiso 1 1 calc R U
H13C H 0.9238 -0.3454 0.5464 0.112 Uiso 1 1 calc R U
H5O H -0.067(7) -0.506(5) 0.078(2) 0.112 Uiso 1 1 d D U
H6O H 1.175(7) -0.141(6) 0.762(2) 0.112 Uiso 1 1 d D U

loop_
_atom_site_aniso_label
_atom_site_aniso_U_11
_atom_site_aniso_U_22
_atom_site_aniso_U_33
_atom_site_aniso_U_23
_atom_site_aniso_U_13
_atom_site_aniso_U_12
Cu1 0.02133(18) 0.0407(2) 0.01558(17) 0.00048(13) 0.00602(12) -0.00241(14)
O1 0.0201(9) 0.0515(12) 0.0173(8) 0.0005(8) 0.0067(7) -0.0079(8)
O2 0.0245(9) 0.0407(11) 0.0200(9) -0.0005(8) 0.0076(7) -0.0006(8)
O3 0.0292(10) 0.0399(11) 0.0176(9) -0.0020(8) 0.0037(7) 0.0039(8)
O4 0.0281(10) 0.0517(13) 0.0223(9) -0.0010(9) 0.0033(8) -0.0003(9)
O5 0.0244(10) 0.0576(14) 0.0300(10) -0.0015(10) 0.0024(8) -0.0071(10)
O6 0.0537(14) 0.0534(14) 0.0309(11) 0.0125(10) 0.0165(10) 0.0204(11)
N1 0.0215(11) 0.0328(12) 0.0172(10) 0.0035(9) 0.0059(8) 0.0028(9)
N2 0.0254(11) 0.0319(12) 0.0182(10) 0.0062(9) 0.0080(9) 0.0073(9)
N3 0.0504(16) 0.0656(18) 0.0262(13) 0.0105(12) 0.0188(12) 0.0203(14)
C1 0.0206(12) 0.0304(14) 0.0206(11) 0.0051(10) 0.0060(10) 0.0010(10)
C2 0.0254(13) 0.0324(14) 0.0203(12) 0.0036(11) 0.0067(10) 0.0013(11)
C3 0.0229(13) 0.0295(14) 0.0208(12) 0.0037(11) 0.0027(10) 0.0019(11)
C4 0.0188(12) 0.0375(15) 0.0271(13) 0.0049(12) 0.0046(10) -0.0009(11)
C5 0.0266(14) 0.0381(15) 0.0222(12) 0.0050(11) 0.0092(11) 0.0025(12)
C6 0.0228(12) 0.0270(13) 0.0190(11) 0.0036(10) 0.0046(10) 0.0027(10)
C7 0.0241(13) 0.0266(13) 0.0253(13) 0.0037(11) 0.0026(11) 0.0020(11)
C8 0.0271(13) 0.0305(14) 0.0177(11) 0.0041(10) 0.0079(10) 0.0063(11)
C9 0.0303(14) 0.0382(15) 0.0226(13) 0.0068(12) 0.0068(11) 0.0104(12)
C10 0.0285(13) 0.0284(14) 0.0198(12) 0.0035(10) 0.0038(10) 0.0077(11)
C11 0.0286(15) 0.0473(18) 0.0337(15) 0.0009(13) 0.0039(12) 0.0011(13)
C12 0.0421(19) 0.057(2) 0.0352(17) -0.0012(15) -0.0057(14) 0.0040(16)
C13 0.085(3) 0.058(3) 0.071(3) 0.022(2) 0.018(2) 0.017(2)

loop_
_atom_type_symbol
_atom_type_description
_atom_type_scat_dispersion_real
_atom_type_scat_dispersion_imag
_atom_type_scat_source
C C 0.0033 0.0016 'International Tables Vol C Tables 4.2.6.8 and 6.1.1.4'
H H 0.0000 0.0000 'International Tables Vol C Tables 4.2.6.8 and 6.1.1.4'
N N 0.0061 0.0033 'International Tables Vol C Tables 4.2.6.8 and 6.1.1.4'
O O 0.0106 0.0060 'International Tables Vol C Tables 4.2.6.8 and 6.1.1.4'
Cu Cu 0.3201 1.2651 'International Tables Vol C Tables 4.2.6.8 and 6.1.1.4'

loop_
_geom_angle_atom_site_label_1
_geom_angle_atom_site_label_2
_geom_angle_atom_site_label_3
_geom_angle
_geom_angle_site_symmetry_1
_geom_angle_site_symmetry_3
O2 Cu1 N1 93.57(8) . .
O2 Cu1 O1 175.46(9) . .
N1 Cu1 O1 84.50(8) . .
O2 Cu1 O1 101.38(8) . 2_756
N1 Cu1 O1 156.37(9) . 2_756
O1 Cu1 O1 79.21(8) . 2_756
O2 Cu1 O6 89.62(8) . .
N1 Cu1 O6 95.97(9) . .
O1 Cu1 O6 94.66(8) . .
O1 Cu1 O6 102.26(9) 2_756 .
O2 Cu1 Cu1 140.49(6) . 2_756
N1 Cu1 Cu1 122.46(6) . 2_756
O1 Cu1 Cu1 39.92(5) . 2_756
O1 Cu1 Cu1 39.29(5) 2_756 2_756
O6 Cu1 Cu1 101.02(5) . 2_756
C1 O1 Cu1 112.77(15) . .
C1 O1 Cu1 142.15(16) . 2_756
Cu1 O1 Cu1 100.79(8) . 2_756
C10 O2 Cu1 123.26(17) . .
C10 O3 C11 116.8(2) . .
C7 O5 H5O 108(3) . .
C13 O6 Cu1 120.3(2) . .
C13 O6 H6O 113(4) . .
Cu1 O6 H6O 109(4) . .
N2 N1 C6 118.0(2) . .
N2 N1 Cu1 129.53(17) . .
C6 N1 Cu1 112.45(16) . .
N1 N2 C8 119.0(2) . .
O1 C1 C2 122.7(2) . .
O1 C1 C6 117.4(2) . .
C2 C1 C6 119.8(2) . .
C1 C2 C3 119.7(2) . .
C1 C2 H2 120.1 . .
C3 C2 H2 120.1 . .
C2 C3 C4 120.6(2) . .
C2 C3 C7 117.7(2) . .
C4 C3 C7 121.7(2) . .
C5 C4 C3 120.2(2) . .
C5 C4 H4 119.9 . .
C3 C4 H4 119.9 . .
C6 C5 C4 119.1(2) . .
C6 C5 H5 120.4 . .
C4 C5 H5 120.4 . .
C5 C6 C1 120.5(2) . .
C5 C6 N1 126.6(2) . .
C1 C6 N1 112.8(2) . .
O4 C7 O5 123.6(2) . .
O4 C7 C3 119.8(2) . .
O5 C7 C3 116.6(2) . .
N2 C8 C10 128.3(2) . .
N2 C8 C9 114.4(2) . .
C10 C8 C9 117.4(2) . .
N3 C9 C8 179.2(3) . .
O2 C10 O3 119.8(2) . .
O2 C10 C8 126.0(2) . .
O3 C10 C8 114.1(2) . .
O3 C11 C12 107.5(3) . .
O3 C11 H11A 110.2 . .
C12 C11 H11A 110.2 . .
O3 C11 H11B 110.2 . .
C12 C11 H11B 110.2 . .
H11A C11 H11B 108.5 . .
C11 C12 H12A 109.5 . .
C11 C12 H12B 109.5 . .
H12A C12 H12B 109.5 . .
C11 C12 H12C 109.5 . .
H12A C12 H12C 109.5 . .
H12B C12 H12C 109.5 . .
O6 C13 H13A 109.5 . .
O6 C13 H13B 109.5 . .
H13A C13 H13B 109.5 . .
O6 C13 H13C 109.5 . .
H13A C13 H13C 109.5 . .
H13B C13 H13C 109.5 . .

loop_
_geom_bond_atom_site_label_1
_geom_bond_atom_site_label_2
_geom_bond_distance
_geom_bond_site_symmetry_2
Cu1 O2 1.9125(18) .
Cu1 N1 1.920(2) .
Cu1 O1 1.9228(17) .
Cu1 O1 1.9486(17) 2_756
Cu1 O6 2.335(2) .
Cu1 Cu1 2.9830(6) 2_756
O1 C1 1.344(3) .
O1 Cu1 1.9487(17) 2_756
O2 C10 1.245(3) .
O3 C10 1.324(3) .
O3 C11 1.460(3) .
O4 C7 1.240(3) .
O5 C7 1.288(3) .
O5 H5O 0.869(19) .
O6 C13 1.413(5) .
O6 H6O 0.866(19) .
N1 N2 1.285(3) .
N1 C6 1.417(3) .
N2 C8 1.344(3) .
N3 C9 1.132(4) .
C1 C2 1.377(3) .
C1 C6 1.412(3) .
C2 C3 1.387(4) .
C2 H2 0.9300 .
C3 C4 1.395(4) .
C3 C7 1.483(3) .
C4 C5 1.391(4) .
C4 H4 0.9300 .
C5 C6 1.385(4) .
C5 H5 0.9300 .
C8 C10 1.437(4) .
C8 C9 1.437(4) .
C11 C12 1.499(4) .
C11 H11A 0.9700 .
C11 H11B 0.9700 .
C12 H12A 0.9600 .
C12 H12B 0.9600 .
C12 H12C 0.9600 .
C13 H13A 0.9600 .
C13 H13B 0.9600 .
C13 H13C 0.9600 .

loop_
_geom_hbond_atom_site_label_D
_geom_hbond_atom_site_label_H
_geom_hbond_atom_site_label_A
_geom_hbond_distance_DH
_geom_hbond_distance_HA
_geom_hbond_distance_DA
_geom_hbond_angle_DHA
_geom_hbond_site_symmetry_A
C5 H5 O6 0.93 2.50 3.348(4) 151.6 1_455
C5 H5 O6 0.93 2.50 3.348(4) 151.6 1_455
O5 H5O O4 0.869(19) 1.75(2) 2.603(3) 167(5) 2_545
O6 H6O N3 0.866(19) 2.01(3) 2.840(3) 159(5) 2_757
